data_1548848
loop_
_publ_author_name
'Dranka, Maciej'
'Jankowski, Piotr'
'\.Zukowska, Gra\.zyna Z.'

_publ_section_title
;
 Snapshots of the Hydrolysis of Lithium 4,5-Dicyanoimidazolate--Glyme
 Solvates. Impact of Water Molecules on Aggregation Processes in
 Lithium-Ion Battery Electrolytes
;
_journal_name_full 'The Journal of Physical Chemistry C'
_journal_paper_doi 10.1021/acs.jpcc.7b11145
_journal_year 2018
_chemical_formula_moiety 'C6 H6 F3 Li N4 O3'
_chemical_formula_sum 'C6 H6 F3 Li N4 O3'
_chemical_formula_weight 246.09
_space_group_crystal_system monoclinic
_space_group_IT_number 14
_space_group_name_Hall '-P 2ybc'
_space_group_name_H-M_alt 'P 1 21/c 1'
_symmetry_space_group_name_Hall '-P 2ybc'
_symmetry_space_group_name_H-M 'P 1 21/c 1'
_atom_sites_solution_hydrogens difmap
_atom_sites_solution_primary dual
_audit_creation_date 2017-10-22
_audit_creation_method
;
Olex2 1.2-beta
(compiled 2017.08.10 svn.r3458 for OlexSys, GUI svn.r5381)
;
_cell_angle_alpha 90
_cell_angle_beta 91.590(5)
_cell_angle_gamma 90
_cell_formula_units_Z 4
_cell_length_a 6.9332(4)
_cell_length_b 9.3110(5)
_cell_length_c 15.6864(8)
_cell_measurement_reflns_used 2952
_cell_measurement_temperature 100.0(1)
_cell_measurement_theta_max 66.9310
_cell_measurement_theta_min 5.5180
_cell_volume 1012.25(10)
_computing_cell_refinement 'CrysAlisPro 1.171.38.46 (Rigaku OD, 2015)'
_computing_data_collection 'CrysAlisPro 1.171.38.46 (Rigaku OD, 2015)'
_computing_data_reduction 'CrysAlisPro 1.171.38.46 (Rigaku OD, 2015)'
_computing_molecular_graphics 'Olex2 (Dolomanov et al., 2009)'
_computing_publication_material 'Olex2 (Dolomanov et al., 2009)'
_computing_structure_refinement 'ShelXL (Sheldrick, 2015)'
_computing_structure_solution 'ShelXT (Sheldrick, 2015)'
_diffrn_ambient_environment N~2~
_diffrn_ambient_temperature 100.0(1)
_diffrn_detector 'CCD plate'
_diffrn_detector_area_resol_mean 10.3347
_diffrn_detector_type Atlas
_diffrn_measured_fraction_theta_full 0.994
_diffrn_measured_fraction_theta_max 0.994
_diffrn_measurement_details
;
List of Runs (angles in degrees, time in seconds):

  # Type    Start    End  Width  t~exp~   \w     \q     \k     \f   Frames
--------------------------------------------------------------------------
  1  \w    -94.00 -34.00   1.00    2.00    --  -41.01 125.00 120.00   60
  2  \w    -34.00  67.00   1.00    2.00    --   41.01 -44.00  60.00  101
  3  \w     22.00  50.00   1.00    4.00    --   93.50 -45.00-150.00   28
  4  \w     20.00  76.00   1.00    4.00    --   93.50 -45.00  90.00   56
  5  \w    141.00 168.00   1.00    4.00    --   93.50 125.00-180.00   27
  6  \w     75.00 135.00   1.00    4.00    --   93.50  82.00 -44.00   60
  7  \w     23.00  48.00   1.00    4.00    --   93.50 -44.00  60.00   25
  8  \w     96.00 122.00   1.00    4.00    --   93.50  45.00-120.00   26
  9  \w     84.00 119.00   1.00    4.00    --   93.50 107.00-153.00   35
 10  \w     14.00  54.00   1.00    4.00    --   93.50 -15.00  90.00   40
 11  \w     77.00 110.00   1.00    4.00    --   93.50 -15.00  90.00   33
 12  \w     32.00  65.00   1.00    4.00    --   93.50 -77.00  30.00   33
 13  \w     84.00 127.00   1.00    4.00    --   93.50 -77.00  30.00   43
 14  \w    107.00 169.00   1.00    4.00    --   93.50  82.00 165.00   62
 15  \w     79.00 109.00   1.00    4.00    --   93.50 125.00 -30.00   30
 16  \w     51.00  77.00   1.00    4.00    --   93.50 -45.00  30.00   26
 17  \w    135.00 166.00   1.00    4.00    --   93.50  45.00-120.00   31
 18  \w    107.00 151.00   1.00    4.00    --   93.50  45.00-150.00   44
 19  \w     18.00  67.00   1.00    4.00    --   93.50 -77.00  60.00   49
 20  \w     22.00  77.00   1.00    4.00    --   93.50 -45.00 150.00   55
;
_diffrn_measurement_device 'four-circle diffractometer'
_diffrn_measurement_device_type 'Xcalibur, Atlas, Gemini ultra'
_diffrn_measurement_method '\w scans'
_diffrn_orient_matrix_type 'CrysAlisPro convention (1999,Acta A55,543-557)'
_diffrn_orient_matrix_UB_11 -0.0493379000
_diffrn_orient_matrix_UB_12 0.0651490000
_diffrn_orient_matrix_UB_13 -0.0882841000
_diffrn_orient_matrix_UB_21 -0.1866941000
_diffrn_orient_matrix_UB_22 0.0639885000
_diffrn_orient_matrix_UB_23 0.0349423000
_diffrn_orient_matrix_UB_31 0.1099299000
_diffrn_orient_matrix_UB_32 0.1379470000
_diffrn_orient_matrix_UB_33 0.0254634000
_diffrn_radiation_monochromator mirror
_diffrn_radiation_probe x-ray
_diffrn_radiation_type CuK\a
_diffrn_radiation_wavelength 1.54184
_diffrn_reflns_av_unetI/netI 0.0150
_diffrn_reflns_Laue_measured_fraction_full 0.994
_diffrn_reflns_Laue_measured_fraction_max 0.994
_diffrn_reflns_limit_h_max 8
_diffrn_reflns_limit_h_min -8
_diffrn_reflns_limit_k_max 11
_diffrn_reflns_limit_k_min -11
_diffrn_reflns_limit_l_max 18
_diffrn_reflns_limit_l_min -17
_diffrn_reflns_number 3070
_diffrn_reflns_point_group_measured_fraction_full 0.994
_diffrn_reflns_point_group_measured_fraction_max 0.994
_diffrn_reflns_theta_full 67.034
_diffrn_reflns_theta_max 67.034
_diffrn_reflns_theta_min 5.526
_diffrn_source 'fine-focus sealed X-ray tube'
_diffrn_source_type 'Enhance Ultra (Cu) X-ray Source'
_exptl_absorpt_coefficient_mu 1.441
_exptl_absorpt_correction_T_max 0.886
_exptl_absorpt_correction_T_min 0.761
_exptl_absorpt_correction_type analytical
_exptl_absorpt_process_details
;
CrysAlisPro 1.171.38.46 (Rigaku Oxford Diffraction, 2015)
Analytical numeric absorption correction using a multifaceted crystal
            model based on expressions derived by R.C. Clark & J.S. Reid.
(Clark, R. C. & Reid, J. S. (1995). Acta Cryst. A51, 887-897)
Empirical absorption correction using spherical harmonics,
 implemented in SCALE3 ABSPACK scaling algorithm.
;
_exptl_crystal_colour colourless
_exptl_crystal_colour_primary colourless
_exptl_crystal_density_diffrn 1.615
_exptl_crystal_description trapezoid
_exptl_crystal_F_000 496
_exptl_crystal_size_max 0.25
_exptl_crystal_size_mid 0.197
_exptl_crystal_size_min 0.1
_refine_diff_density_max 0.505
_refine_diff_density_min -0.440
_refine_diff_density_rms 0.075
_refine_ls_extinction_method none
_refine_ls_goodness_of_fit_ref 1.047
_refine_ls_hydrogen_treatment refall
_refine_ls_matrix_type full
_refine_ls_number_parameters 179
_refine_ls_number_reflns 3070
_refine_ls_number_restraints 9
_refine_ls_restrained_S_all 1.046
_refine_ls_R_factor_all 0.0583
_refine_ls_R_factor_gt 0.0535
_refine_ls_shift/su_max 0.000
_refine_ls_shift/su_mean 0.000
_refine_ls_structure_factor_coef Fsqd
_refine_ls_weighting_details 'w=1/[\s^2^(Fo^2^)+(0.1016P)^2^+0.5079P] where P=(Fo^2^+2Fc^2^)/3'
_refine_ls_weighting_scheme calc
_refine_ls_wR_factor_gt 0.1423
_refine_ls_wR_factor_ref 0.1480
_reflns_Friedel_coverage 0.000
_reflns_number_gt 2770
_reflns_number_total 3070
_reflns_threshold_expression 'I > 2\s(I)'
_cod_data_source_file jp7b11145_si_001.cif
_cod_data_source_block 1a
_cod_database_code 1548848
_shelx_shelxl_version_number 2017/1
_shelx_space_group_comment
;
The symmetry employed for this shelxl refinement is uniquely defined
by the following loop, which should always be used as a source of
symmetry information in preference to the above space-group names.
They are only intended as comments.
;
_shelx_estimated_absorpt_t_max 0.869
_shelx_estimated_absorpt_t_min 0.715
_twin_special_details
;
Component 2 rotated by 179.9896\% 
 around [0.00 0.00 1.00] (reciprocal) or [0.06 -0.00 1.00] (direct)
;

loop_
_space_group_symop_operation_xyz
'x, y, z'
'-x, y+1/2, -z+1/2'
'-x, -y, -z'
'x, -y-1/2, z-1/2'

loop_
_atom_site_label
_atom_site_type_symbol
_atom_site_fract_x
_atom_site_fract_y
_atom_site_fract_z
_atom_site_U_iso_or_equiv
_atom_site_adp_type
_atom_site_occupancy
_atom_site_site_symmetry_order
_atom_site_calc_flag
_atom_site_refinement_flags_posn
C1 C 0.2599(3) 0.6649(2) 0.48358(14) 0.0132(5) Uani 1 1 d .
C2 C 0.2393(3) 0.4504(2) 0.44253(14) 0.0132(5) Uani 1 1 d .
C3 C 0.2411(3) 0.4540(2) 0.53125(14) 0.0138(5) Uani 1 1 d .
C4 C 0.2249(3) 0.3269(2) 0.38946(14) 0.0148(5) Uani 1 1 d .
C5 C 0.2252(3) 0.3344(3) 0.58752(14) 0.0169(5) Uani 1 1 d .
C6 C 0.2795(3) 0.8248(3) 0.48502(14) 0.0167(5) Uani 1 1 d .
Li1 Li 0.2628(6) 0.6269(4) 0.2804(2) 0.0169(8) Uani 1 1 d .
N1 N 0.2549(3) 0.5928(2) 0.55727(12) 0.0142(5) Uani 1 1 d .
N2 N 0.2517(3) 0.5873(2) 0.41199(12) 0.0131(4) Uani 1 1 d .
N3 N 0.2092(3) 0.2348(2) 0.62966(14) 0.0244(5) Uani 1 1 d .
N4 N 0.2112(3) 0.2241(2) 0.34912(13) 0.0191(5) Uani 1 1 d .
O1 O 0.2403(2) 0.81615(17) 0.22825(10) 0.0149(4) Uani 1 1 d D
H1A H 0.145(3) 0.863(3) 0.2464(16) 0.026(8) Uiso 1 1 d D
H1B H 0.249(4) 0.830(4) 0.1754(9) 0.037(9) Uiso 1 1 d D
O2 O 0.0572(2) 0.50576(18) 0.22241(10) 0.0158(4) Uani 1 1 d D
H2A H -0.008(4) 0.566(3) 0.1936(16) 0.025(8) Uiso 1 1 d D
H2B H 0.116(4) 0.451(3) 0.1880(16) 0.027(8) Uiso 1 1 d D
O3 O 0.4925(2) 0.54608(19) 0.23710(12) 0.0214(4) Uani 1 1 d D
H3A H 0.573(4) 0.602(3) 0.213(2) 0.034(9) Uiso 1 1 d D
H3B H 0.547(4) 0.4649(19) 0.243(3) 0.047(11) Uiso 1 1 d D
F1 F 0.2756(3) 0.88113(17) 0.40819(10) 0.0380(5) Uani 1 1 d .
F2 F 0.4425(3) 0.86429(19) 0.52359(16) 0.0569(7) Uani 1 1 d .
F3 F 0.1396(3) 0.88601(19) 0.52742(15) 0.0561(7) Uani 1 1 d .

loop_
_atom_site_aniso_label
_atom_site_aniso_U_11
_atom_site_aniso_U_22
_atom_site_aniso_U_33
_atom_site_aniso_U_23
_atom_site_aniso_U_13
_atom_site_aniso_U_12
C1 0.0105(12) 0.0148(12) 0.0143(11) 0.0011(8) 0.0008(8) -0.0004(8)
C2 0.0111(12) 0.0146(12) 0.0141(10) 0.0011(9) 0.0013(8) 0.0004(8)
C3 0.0113(12) 0.0141(12) 0.0161(10) 0.0006(9) 0.0021(8) -0.0001(8)
C4 0.0127(12) 0.0176(12) 0.0142(11) 0.0028(9) 0.0006(8) 0.0015(9)
C5 0.0178(13) 0.0174(13) 0.0154(11) -0.0013(10) 0.0000(9) -0.0002(9)
C6 0.0214(13) 0.0153(12) 0.0134(11) 0.0002(9) 0.0003(9) -0.0012(9)
Li1 0.020(2) 0.0154(19) 0.0156(18) 0.0015(15) 0.0008(15) 0.0004(14)
N1 0.0153(11) 0.0146(10) 0.0127(9) 0.0003(7) 0.0016(7) -0.0008(7)
N2 0.0117(10) 0.0134(10) 0.0143(9) 0.0006(7) 0.0012(7) -0.0001(7)
N3 0.0344(13) 0.0180(11) 0.0208(10) 0.0048(9) 0.0001(9) -0.0026(9)
N4 0.0226(12) 0.0161(11) 0.0186(10) -0.0024(9) -0.0012(8) 0.0011(8)
O1 0.0164(9) 0.0140(8) 0.0143(8) 0.0000(6) 0.0025(6) 0.0015(6)
O2 0.0168(9) 0.0133(8) 0.0173(8) -0.0005(7) 0.0004(6) 0.0013(6)
O3 0.0175(9) 0.0174(9) 0.0297(10) 0.0049(8) 0.0074(7) 0.0031(7)
F1 0.0793(14) 0.0162(8) 0.0184(8) 0.0043(6) -0.0010(8) -0.0067(7)
F2 0.0654(14) 0.0217(10) 0.0809(16) 0.0123(10) -0.0469(12) -0.0183(8)
F3 0.0812(16) 0.0183(10) 0.0715(15) -0.0014(9) 0.0489(12) 0.0075(8)

loop_
_atom_type_symbol
_atom_type_description
_atom_type_scat_dispersion_real
_atom_type_scat_dispersion_imag
_atom_type_scat_source
C C 0.0181 0.0091 'International Tables Vol C Tables 4.2.6.8 and 6.1.1.4'
H H 0.0000 0.0000 'International Tables Vol C Tables 4.2.6.8 and 6.1.1.4'
F F 0.0727 0.0534 'International Tables Vol C Tables 4.2.6.8 and 6.1.1.4'
Li Li 0.0008 0.0003 'International Tables Vol C Tables 4.2.6.8 and 6.1.1.4'
N N 0.0311 0.0180 'International Tables Vol C Tables 4.2.6.8 and 6.1.1.4'
O O 0.0492 0.0322 'International Tables Vol C Tables 4.2.6.8 and 6.1.1.4'

loop_
_exptl_crystal_face_index_h
_exptl_crystal_face_index_k
_exptl_crystal_face_index_l
_exptl_crystal_face_perp_dist
0 -6 1 0.0735
0 6 -1 0.1006
4 0 5 0.1214
-4 0 -5 0.1393
0 6 2 0.1124
1 -6 -2 0.0827
0 0 -10 0.0485
-4 0 1 0.1400
0 -1 10 0.0364
4 0 -1 0.1071

loop_
_geom_angle_atom_site_label_1
_geom_angle_atom_site_label_2
_geom_angle_atom_site_label_3
_geom_angle
N1 C1 C6 119.4(2)
N2 C1 C6 123.6(2)
N2 C1 N1 116.9(2)
C3 C2 C4 127.2(2)
N2 C2 C3 109.2(2)
N2 C2 C4 123.6(2)
C2 C3 C5 126.9(2)
N1 C3 C2 108.8(2)
N1 C3 C5 124.2(2)
N4 C4 C2 177.4(2)
N3 C5 C3 176.9(2)
F1 C6 C1 112.6(2)
F1 C6 F2 107.8(2)
F1 C6 F3 107.1(2)
F2 C6 C1 111.2(2)
F2 C6 F3 106.3(2)
F3 C6 C1 111.67(19)
N2 Li1 F1 59.99(11)
O1 Li1 N2 124.5(2)
O1 Li1 O2 105.66(19)
O1 Li1 F1 65.25(12)
O2 Li1 N2 107.48(18)
O2 Li1 F1 136.57(18)
O3 Li1 N2 109.5(2)
O3 Li1 O1 105.45(19)
O3 Li1 O2 101.90(19)
O3 Li1 F1 121.53(18)
C1 N1 C3 102.79(18)
C1 N2 C2 102.24(18)
C1 N2 Li1 136.84(19)
C2 N2 Li1 120.88(18)
Li1 O1 H1A 112(2)
Li1 O1 H1B 123(2)
H1A O1 H1B 109.1(19)
Li1 O2 H2A 103(2)
Li1 O2 H2B 106(2)
H2A O2 H2B 108.5(19)
Li1 O3 H3A 119(2)
Li1 O3 H3B 134(2)
H3A O3 H3B 106.9(19)
C6 F1 Li1 106.75(15)

loop_
_geom_bond_atom_site_label_1
_geom_bond_atom_site_label_2
_geom_bond_distance
C1 C6 1.495(3)
C1 N1 1.338(3)
C1 N2 1.335(3)
C2 C3 1.392(3)
C2 C4 1.421(3)
C2 N2 1.365(3)
C3 C5 1.427(3)
C3 N1 1.357(3)
C4 N4 1.150(3)
C5 N3 1.146(3)
C6 F1 1.314(3)
C6 F2 1.319(3)
C6 F3 1.320(3)
Li1 N2 2.101(4)
Li1 O1 1.947(4)
Li1 O2 2.015(4)
Li1 O3 1.903(4)
Li1 F1 3.102(4)
O1 H1A 0.849(12)
O1 H1B 0.843(12)
O2 H2A 0.844(12)
O2 H2B 0.854(12)
O3 H3A 0.856(13)
O3 H3B 0.850(13)

loop_
_geom_hbond_atom_site_label_D
_geom_hbond_atom_site_label_H
_geom_hbond_atom_site_label_A
_geom_hbond_distance_DH
_geom_hbond_distance_HA
_geom_hbond_distance_DA
_geom_hbond_angle_DHA
_geom_hbond_site_symmetry_A
_geom_hbond_publ_flag
O1 H1A O2 0.849(12) 2.001(14) 2.839(2) 169(3) 2 yes
O1 H1B N1 0.843(12) 1.988(15) 2.818(2) 168(3) 4_575 yes
O2 H2A N4 0.844(12) 2.132(13) 2.956(3) 165(3) 2 yes
O2 H2B N3 0.854(12) 2.068(15) 2.886(3) 160(3) 4_565 yes
O3 H3A N4 0.856(13) 2.138(14) 2.992(3) 175(3) 2_655 yes
O3 H3B O1 0.850(13) 2.062(18) 2.873(2) 159(3) 2_645 yes

loop_
_geom_torsion_atom_site_label_1
_geom_torsion_atom_site_label_2
_geom_torsion_atom_site_label_3
_geom_torsion_atom_site_label_4
_geom_torsion
C1 C6 F1 Li1 -4.8(2)
C2 C3 N1 C1 0.2(2)
C3 C2 N2 C1 -0.1(2)
C3 C2 N2 Li1 177.90(19)
C4 C2 C3 C5 -1.3(4)
C4 C2 C3 N1 -179.4(2)
C4 C2 N2 C1 179.3(2)
C4 C2 N2 Li1 -2.7(3)
C5 C3 N1 C1 -178.0(2)
C6 C1 N1 C3 -178.6(2)
C6 C1 N2 C2 178.5(2)
C6 C1 N2 Li1 1.0(4)
N1 C1 C6 F1 -177.8(2)
N1 C1 C6 F2 61.2(3)
N1 C1 C6 F3 -57.3(3)
N1 C1 N2 C2 0.3(3)
N1 C1 N2 Li1 -177.2(2)
N2 C1 C6 F1 4.0(3)
N2 C1 C6 F2 -117.0(3)
N2 C1 C6 F3 124.5(2)
N2 C1 N1 C3 -0.3(3)
N2 C2 C3 C5 178.0(2)
N2 C2 C3 N1 -0.1(3)
F2 C6 F1 Li1 118.1(2)
F3 C6 F1 Li1 -127.87(19)

loop_
_twin_individual_id
_twin_individual_mass_fraction_refined
_twin_individual_twin_lattice_type
_twin_individual_twin_matrix_11
_twin_individual_twin_matrix_12
_twin_individual_twin_matrix_13
_twin_individual_twin_matrix_21
_twin_individual_twin_matrix_22
_twin_individual_twin_matrix_23
_twin_individual_twin_matrix_31
_twin_individual_twin_matrix_32
_twin_individual_twin_matrix_33
1 0.535(2) ref 1.0000 0.0000 0.0000 0.0000 1.0000 0.0000 0.0000 0.0000 1.0000
2 0.465(2) nmt -1.0002 -0.0001 0.0000 0.0003 -1.0001 0.0000 0.1301 -0.0006 0.9997
